data_7203100
loop_
_publ_author_name
'Goswami, Shyamaprosad'
'Jana, Subrata'
'Hazra, Anita'
'Fun, Hoong-Kun'
'Anjum, Shazia'
Atta-ur-Rahman

_publ_section_title
;
 Recognition of creatinine by weak aromatic acids in solid phase along
 with their supramolecular network
;
_journal_issue 9
_journal_name_full CrystEngComm
_journal_page_first 712
_journal_page_last 718
_journal_paper_doi 10.1039/b609202k
_journal_volume 8
_journal_year 2006
_chemical_formula_sum 'C11 H13 N3 O3'
_chemical_formula_weight 235.24
_chemical_name_systematic ?
_space_group_IT_number 19
_symmetry_space_group_name_Hall 'P 2ac 2ab'
_symmetry_space_group_name_H-M 'P 21 21 21'
_atom_sites_solution_hydrogens geom
_atom_sites_solution_primary direct
_atom_sites_solution_secondary difmap
_audit_creation_method SHELXL-97
_cell_angle_alpha 90.00
_cell_angle_beta 90.00
_cell_angle_gamma 90.00
_cell_formula_units_Z 4
_cell_length_a 6.9095(5)
_cell_length_b 10.2699(7)
_cell_length_c 16.4105(11)
_cell_measurement_temperature 293(2)
_cell_volume 1164.49(14)
_computing_structure_refinement 'SHELXL-97 (Sheldrick, 1997)'
_computing_structure_solution 'SHELXS-97 (Sheldrick, 1990)'
_diffrn_ambient_temperature 293(2)
_diffrn_measured_fraction_theta_full 0.997
_diffrn_measured_fraction_theta_max 0.997
_diffrn_radiation_monochromator graphite
_diffrn_radiation_source 'fine-focus sealed tube'
_diffrn_radiation_type MoK\a
_diffrn_radiation_wavelength 0.71073
_diffrn_reflns_av_R_equivalents 0.1209
_diffrn_reflns_av_sigmaI/netI 0.0716
_diffrn_reflns_limit_h_max 8
_diffrn_reflns_limit_h_min -8
_diffrn_reflns_limit_k_max 10
_diffrn_reflns_limit_k_min -12
_diffrn_reflns_limit_l_max 19
_diffrn_reflns_limit_l_min -19
_diffrn_reflns_number 5873
_diffrn_reflns_theta_full 24.99
_diffrn_reflns_theta_max 24.99
_diffrn_reflns_theta_min 2.34
_exptl_absorpt_coefficient_mu 0.100
_exptl_absorpt_correction_T_max 0.9726
_exptl_absorpt_correction_T_min 0.8895
_exptl_crystal_density_diffrn 1.342
_exptl_crystal_density_method 'not measured'
_exptl_crystal_F_000 496
_exptl_crystal_size_max 1.20
_exptl_crystal_size_mid 0.43
_exptl_crystal_size_min 0.28
_refine_diff_density_max 0.279
_refine_diff_density_min -0.225
_refine_diff_density_rms 0.054
_refine_ls_abs_structure_details 'Flack H D (1983), Acta Cryst. A39, 876-881'
_refine_ls_abs_structure_Flack -0.9(14)
_refine_ls_extinction_coef 0.063(10)
_refine_ls_extinction_expression Fc^*^=kFc[1+0.001xFc^2^\l^3^/sin(2\q)]^-1/4^
_refine_ls_extinction_method SHELXL
_refine_ls_goodness_of_fit_ref 1.057
_refine_ls_hydrogen_treatment mixed
_refine_ls_matrix_type full
_refine_ls_number_parameters 207
_refine_ls_number_reflns 2040
_refine_ls_number_restraints 0
_refine_ls_restrained_S_all 1.057
_refine_ls_R_factor_all 0.0473
_refine_ls_R_factor_gt 0.0468
_refine_ls_shift/su_max 0.003
_refine_ls_shift/su_mean 0.000
_refine_ls_structure_factor_coef Fsqd
_refine_ls_weighting_details 'calc w=1/[\s^2^(Fo^2^)+(0.0834P)^2^+0.0458P] where P=(Fo^2^+2Fc^2^)/3'
_refine_ls_weighting_scheme calc
_refine_ls_wR_factor_gt 0.1258
_refine_ls_wR_factor_ref 0.1267
_reflns_number_gt 1993
_reflns_number_total 2040
_reflns_threshold_expression >2sigma(I)
_cod_data_source_file 293620.txt
_cod_data_source_block funelevm
_cod_database_code 7203100

loop_
_symmetry_equiv_pos_as_xyz
'x, y, z'
'-x+1/2, -y, z+1/2'
'-x, y+1/2, -z+1/2'
'x+1/2, -y+1/2, -z'

loop_
_atom_site_label
_atom_site_type_symbol
_atom_site_fract_x
_atom_site_fract_y
_atom_site_fract_z
_atom_site_U_iso_or_equiv
_atom_site_adp_type
_atom_site_occupancy
_atom_site_symmetry_multiplicity
_atom_site_calc_flag
_atom_site_refinement_flags
_atom_site_disorder_assembly
_atom_site_disorder_group
O1 O 0.1654(2) 0.51536(17) 0.15601(8) 0.0593(5) Uani 1 1 d . . .
O2 O 0.14094(19) 0.39981(14) 0.04212(8) 0.0515(4) Uani 1 1 d . . .
O3 O 0.6001(3) 0.51624(19) 0.30572(8) 0.0696(5) Uani 1 1 d . . .
C10 C 0.7849(3) 0.3344(2) 0.24996(10) 0.0504(5) Uani 1 1 d . . .
C9 C 0.5743(3) 0.30807(17) 0.14446(10) 0.0377(4) Uani 1 1 d . . .
C11 C 0.8499(4) 0.1548(3) 0.14551(14) 0.0569(5) Uani 1 1 d . . .
C1 C -0.1089(2) 0.55203(16) 0.07385(10) 0.0389(4) Uani 1 1 d . . .
C2 C -0.1798(3) 0.6434(2) 0.12759(12) 0.0524(5) Uani 1 1 d . . .
C3 C -0.3519(4) 0.7071(3) 0.11240(16) 0.0666(6) Uani 1 1 d . . .
C4 C -0.4585(3) 0.6771(2) 0.04404(17) 0.0621(6) Uani 1 1 d . . .
C5 C -0.3877(3) 0.5870(2) -0.01090(14) 0.0583(5) Uani 1 1 d . . .
C6 C -0.2145(3) 0.52486(19) 0.00366(11) 0.0479(5) Uani 1 1 d . . .
C7 C 0.0804(3) 0.48412(19) 0.09147(9) 0.0408(4) Uani 1 1 d . . .
C8 C 0.6219(3) 0.4316(2) 0.25515(10) 0.0494(5) Uani 1 1 d . . .
N2 N 0.7381(2) 0.26337(16) 0.17526(9) 0.0461(4) Uani 1 1 d . . .
N1 N 0.4999(2) 0.40622(15) 0.19153(8) 0.0433(4) Uani 1 1 d . . .
N3 N 0.4875(2) 0.27070(17) 0.07787(10) 0.0433(4) Uani 1 1 d . . .
H1N3 H 0.367(3) 0.322(2) 0.0629(12) 0.041(5) Uiso 1 1 d . . .
H2N3 H 0.538(4) 0.220(3) 0.0487(17) 0.059(7) Uiso 1 1 d . . .
H1N1 H 0.376(3) 0.456(3) 0.1793(14) 0.057(6) Uiso 1 1 d . . .
H2 H -0.111(6) 0.669(5) 0.166(3) 0.130(15) Uiso 1 1 d . . .
H3 H -0.403(5) 0.773(4) 0.153(2) 0.096(10) Uiso 1 1 d . . .
H4 H -0.576(4) 0.714(2) 0.0375(16) 0.057(6) Uiso 1 1 d . . .
H5 H -0.476(5) 0.558(3) -0.0581(19) 0.078(8) Uiso 1 1 d . . .
H6 H -0.176(4) 0.469(3) -0.0386(17) 0.066(7) Uiso 1 1 d . . .
H10A H 0.771(4) 0.286(3) 0.3001(15) 0.062(7) Uiso 1 1 d . . .
H10B H 0.912(3) 0.378(2) 0.2471(12) 0.044(5) Uiso 1 1 d . . .
H11A H 0.872(4) 0.103(3) 0.1861(19) 0.080(9) Uiso 1 1 d . . .
H11B H 0.971(5) 0.171(3) 0.1382(19) 0.078(9) Uiso 1 1 d . . .
H11C H 0.769(6) 0.107(4) 0.105(2) 0.115(13) Uiso 1 1 d . . .

loop_
_atom_site_aniso_label
_atom_site_aniso_U_11
_atom_site_aniso_U_22
_atom_site_aniso_U_33
_atom_site_aniso_U_23
_atom_site_aniso_U_13
_atom_site_aniso_U_12
O1 0.0545(8) 0.0756(10) 0.0479(7) -0.0205(7) -0.0119(6) 0.0168(8)
O2 0.0527(7) 0.0522(8) 0.0497(7) -0.0161(6) -0.0066(5) 0.0116(6)
O3 0.0933(12) 0.0718(11) 0.0438(7) -0.0183(7) -0.0087(7) 0.0116(10)
C10 0.0567(11) 0.0587(12) 0.0356(8) -0.0014(8) -0.0053(8) 0.0002(9)
C9 0.0434(8) 0.0351(8) 0.0345(8) 0.0025(6) 0.0049(6) -0.0003(7)
C11 0.0619(13) 0.0561(13) 0.0527(11) 0.0011(10) 0.0017(10) 0.0180(11)
C1 0.0422(9) 0.0338(9) 0.0408(8) 0.0018(7) 0.0036(6) -0.0019(7)
C2 0.0550(11) 0.0535(12) 0.0489(10) -0.0078(9) 0.0034(8) 0.0021(10)
C3 0.0665(13) 0.0604(14) 0.0728(14) -0.0031(11) 0.0136(11) 0.0157(12)
C4 0.0512(11) 0.0516(12) 0.0833(15) 0.0192(11) 0.0010(10) 0.0093(9)
C5 0.0596(11) 0.0467(11) 0.0688(12) 0.0101(10) -0.0189(10) -0.0009(10)
C6 0.0578(11) 0.0377(9) 0.0480(9) 0.0006(8) -0.0075(8) 0.0004(9)
C7 0.0412(8) 0.0431(9) 0.0380(8) -0.0031(7) 0.0013(7) -0.0015(8)
C8 0.0626(11) 0.0528(11) 0.0329(8) -0.0009(7) 0.0017(7) -0.0002(9)
N2 0.0530(8) 0.0454(9) 0.0398(7) -0.0022(6) -0.0029(6) 0.0059(7)
N1 0.0513(8) 0.0406(8) 0.0379(7) -0.0026(6) 0.0014(6) 0.0041(7)
N3 0.0515(9) 0.0385(8) 0.0399(8) -0.0048(7) -0.0018(6) 0.0037(7)

loop_
_atom_type_symbol
_atom_type_description
_atom_type_scat_dispersion_real
_atom_type_scat_dispersion_imag
_atom_type_scat_source
C C 0.0033 0.0016 'International Tables Vol C Tables 4.2.6.8 and 6.1.1.4'
H H 0.0000 0.0000 'International Tables Vol C Tables 4.2.6.8 and 6.1.1.4'
N N 0.0061 0.0033 'International Tables Vol C Tables 4.2.6.8 and 6.1.1.4'
O O 0.0106 0.0060 'International Tables Vol C Tables 4.2.6.8 and 6.1.1.4'

loop_
_geom_angle_atom_site_label_1
_geom_angle_atom_site_label_2
_geom_angle_atom_site_label_3
_geom_angle
_geom_angle_site_symmetry_1
_geom_angle_site_symmetry_3
_geom_angle_publ_flag
N2 C10 C8 102.27(15) . . ?
N2 C10 H10A 116.0(16) . . ?
C8 C10 H10A 102.4(16) . . ?
N2 C10 H10B 112.4(12) . . ?
C8 C10 H10B 111.7(13) . . ?
H10A C10 H10B 111(2) . . ?
N3 C9 N2 127.74(17) . . ?
N3 C9 N1 121.06(17) . . ?
N2 C9 N1 111.19(15) . . ?
N2 C11 H11A 107.9(19) . . ?
N2 C11 H11B 115(2) . . ?
H11A C11 H11B 93(3) . . ?
N2 C11 H11C 108(3) . . ?
H11A C11 H11C 108(3) . . ?
H11B C11 H11C 123(3) . . ?
C2 C1 C6 118.67(18) . . ?
C2 C1 C7 120.01(16) . . ?
C6 C1 C7 121.32(17) . . ?
C1 C2 C3 120.9(2) . . ?
C1 C2 H2 120(3) . . ?
C3 C2 H2 119(3) . . ?
C4 C3 C2 120.1(2) . . ?
C4 C3 H3 120.1(19) . . ?
C2 C3 H3 119.7(19) . . ?
C3 C4 C5 119.5(2) . . ?
C3 C4 H4 119.0(17) . . ?
C5 C4 H4 121.4(17) . . ?
C6 C5 C4 120.3(2) . . ?
C6 C5 H5 120.7(18) . . ?
C4 C5 H5 118.4(18) . . ?
C5 C6 C1 120.43(19) . . ?
C5 C6 H6 113.7(16) . . ?
C1 C6 H6 125.8(16) . . ?
O1 C7 O2 124.38(17) . . ?
O1 C7 C1 116.72(16) . . ?
O2 C7 C1 118.88(15) . . ?
O3 C8 N1 125.7(2) . . ?
O3 C8 C10 127.35(18) . . ?
N1 C8 C10 106.94(15) . . ?
C9 N2 C11 126.72(17) . . ?
C9 N2 C10 109.66(16) . . ?
C11 N2 C10 123.45(17) . . ?
C8 N1 C9 109.83(15) . . ?
C8 N1 H1N1 124.9(14) . . ?
C9 N1 H1N1 125.1(14) . . ?
C9 N3 H1N3 115.5(12) . . ?
C9 N3 H2N3 119.8(19) . . ?
H1N3 N3 H2N3 124(2) . . ?

loop_
_geom_bond_atom_site_label_1
_geom_bond_atom_site_label_2
_geom_bond_distance
_geom_bond_site_symmetry_2
_geom_bond_publ_flag
O1 C7 1.253(2) . ?
O2 C7 1.257(2) . ?
O3 C8 1.211(2) . ?
C10 N2 1.463(2) . ?
C10 C8 1.507(3) . ?
C10 H10A 0.96(3) . ?
C10 H10B 0.99(2) . ?
C9 N3 1.304(2) . ?
C9 N2 1.322(3) . ?
C9 N1 1.370(2) . ?
C11 N2 1.441(3) . ?
C11 H11A 0.87(3) . ?
C11 H11B 0.86(3) . ?
C11 H11C 1.00(4) . ?
C1 C2 1.378(3) . ?
C1 C6 1.392(2) . ?
C1 C7 1.510(3) . ?
C2 C3 1.380(3) . ?
C2 H2 0.83(5) . ?
C3 C4 1.377(4) . ?
C3 H3 1.01(4) . ?
C4 C5 1.382(4) . ?
C4 H4 0.90(3) . ?
C5 C6 1.377(3) . ?
C5 H5 1.03(3) . ?
C6 H6 0.94(3) . ?
C8 N1 1.367(2) . ?
N1 H1N1 1.02(3) . ?
N3 H1N3 1.02(2) . ?
N3 H2N3 0.79(3) . ?

loop_
_geom_torsion_atom_site_label_1
_geom_torsion_atom_site_label_2
_geom_torsion_atom_site_label_3
_geom_torsion_atom_site_label_4
_geom_torsion
_geom_torsion_site_symmetry_1
_geom_torsion_site_symmetry_2
_geom_torsion_site_symmetry_3
_geom_torsion_site_symmetry_4
_geom_torsion_publ_flag
C6 C1 C2 C3 -0.1(3) . . . . ?
C7 C1 C2 C3 179.65(18) . . . . ?
C1 C2 C3 C4 1.9(4) . . . . ?
C2 C3 C4 C5 -2.8(4) . . . . ?
C3 C4 C5 C6 1.8(3) . . . . ?
C4 C5 C6 C1 0.1(3) . . . . ?
C2 C1 C6 C5 -0.9(3) . . . . ?
C7 C1 C6 C5 179.38(17) . . . . ?
C2 C1 C7 O1 0.0(3) . . . . ?
C6 C1 C7 O1 179.73(18) . . . . ?
C2 C1 C7 O2 179.04(18) . . . . ?
C6 C1 C7 O2 -1.3(3) . . . . ?
N2 C10 C8 O3 -177.2(2) . . . . ?
N2 C10 C8 N1 3.1(2) . . . . ?
N3 C9 N2 C11 -5.7(3) . . . . ?
N1 C9 N2 C11 175.43(19) . . . . ?
N3 C9 N2 C10 178.92(19) . . . . ?
N1 C9 N2 C10 0.1(2) . . . . ?
C8 C10 N2 C9 -1.9(2) . . . . ?
C8 C10 N2 C11 -177.48(19) . . . . ?
O3 C8 N1 C9 177.1(2) . . . . ?
C10 C8 N1 C9 -3.3(2) . . . . ?
N3 C9 N1 C8 -176.84(16) . . . . ?
N2 C9 N1 C8 2.1(2) . . . . ?

loop_
_cod_related_entry_id
_cod_related_entry_database
_cod_related_entry_code
1 ChemSpider 8368229
